data_2014062
loop_
_publ_author_name
'Muthukumar, Manivannan '
'Thanikasalam, Kanagasabapathy'
'Mohamed, E. Mothi'
'Low, John N.'
'Glidewell, Christopher'

_publ_section_title
;
 (<i>R</i>)-2,3,4,5-Tetrahydro-2,2,4-trimethyl-1,5-benzothiazepine and
 <i>rac</i>-5-benzoyl-2,3,4,5-tetrahydro-2,2,4-trimethyl-1,5-benzothiazepine:
 chains built from N---H&#x00B7;&#x00B7;&#x00B7;S and
 C---H&#x00B7;&#x00B7;&#x00B7;\p(arene) hydrogen bonds
;
_journal_issue 5
_journal_name_full 'Acta Crystallographica Section C'
_journal_page_first o346
_journal_page_last o349
_journal_paper_doi 10.1107/S0108270104006857
_journal_volume 60
_journal_year 2004
_chemical_formula_iupac 'C12 H17 N S'
_chemical_formula_moiety 'C12 H17 N S'
_chemical_formula_sum 'C12 H17 N S'
_chemical_formula_weight 207.34
_chemical_name_systematic
;
(R)-2,3,4,5-Tetrahydro-2,2,4-trimethyl-1,5-benzothiazepine
;
_space_group_IT_number 4
_symmetry_cell_setting monoclinic
_symmetry_space_group_name_Hall 'P 2yb'
_symmetry_space_group_name_H-M 'P 1 21 1'
_atom_sites_solution_hydrogens geom
_atom_sites_solution_primary direct
_atom_sites_solution_secondary difmap
_cell_angle_alpha 90.00
_cell_angle_beta 103.190(2)
_cell_angle_gamma 90.00
_cell_formula_units_Z 2
_cell_length_a 7.2644(4)
_cell_length_b 7.8657(3)
_cell_length_c 10.1522(5)
_cell_measurement_reflns_used 2550
_cell_measurement_temperature 120(2)
_cell_measurement_theta_max 27.44
_cell_measurement_theta_min 3.14
_cell_volume 564.79(5)
_computing_cell_refinement 'DENZO--SMN (Otwinowski & Minor, 1997)'
_computing_data_collection 'KappaCCD Server Software (Nonius, 1997)'
_computing_data_reduction DENZO--SMN
_computing_molecular_graphics 'PLATON (Spek, 2003)'
_computing_publication_material 'SHELXL97 and PRPKAPPA (Ferguson, 1999)'
_computing_structure_refinement 'OSCAIL and SHELXL97 (Sheldrick, 1997)'
_computing_structure_solution 'OSCAIL (McArdle, 2003) and SHELXS97 (Sheldrick, 1997)'
_diffrn_ambient_temperature 120(2)
_diffrn_measured_fraction_theta_full 0.998
_diffrn_measured_fraction_theta_max 0.998
_diffrn_measurement_device_type 'Nonius KappaCCD'
_diffrn_measurement_method '\f scans, and \w scans with \k offsets'
_diffrn_radiation_monochromator graphite
_diffrn_radiation_source 'rotating anode'
_diffrn_radiation_type 'Mo K\a'
_diffrn_radiation_wavelength 0.71073
_diffrn_reflns_av_R_equivalents 0.0388
_diffrn_reflns_av_sigmaI/netI 0.0364
_diffrn_reflns_limit_h_max 9
_diffrn_reflns_limit_h_min -9
_diffrn_reflns_limit_k_max 10
_diffrn_reflns_limit_k_min -10
_diffrn_reflns_limit_l_max 12
_diffrn_reflns_limit_l_min -13
_diffrn_reflns_number 8535
_diffrn_reflns_theta_full 27.44
_diffrn_reflns_theta_max 27.44
_diffrn_reflns_theta_min 3.14
_diffrn_standards_decay_% negligible
_exptl_absorpt_coefficient_mu 0.248
_exptl_absorpt_correction_T_max 0.980
_exptl_absorpt_correction_T_min 0.922
_exptl_absorpt_correction_type multi-scan
_exptl_absorpt_process_details '(SORTAV; Blessing, 1995, 1997)'
_exptl_crystal_colour colourless
_exptl_crystal_density_diffrn 1.219
_exptl_crystal_density_method 'not measured'
_exptl_crystal_description plate
_exptl_crystal_F_000 224
_exptl_crystal_size_max 0.38
_exptl_crystal_size_mid 0.18
_exptl_crystal_size_min 0.08
_refine_diff_density_max 0.154
_refine_diff_density_min -0.201
_refine_ls_abs_structure_details 'Flack (1983), 1163 Friedel pairs'
_refine_ls_abs_structure_Flack -0.03(6)
_refine_ls_extinction_method none
_refine_ls_goodness_of_fit_ref 1.060
_refine_ls_hydrogen_treatment constr
_refine_ls_matrix_type full
_refine_ls_number_parameters 130
_refine_ls_number_reflns 2550
_refine_ls_number_restraints 1
_refine_ls_restrained_S_all 1.060
_refine_ls_R_factor_all 0.0318
_refine_ls_R_factor_gt 0.0292
_refine_ls_shift/su_max 0.000
_refine_ls_shift/su_mean 0.000
_refine_ls_structure_factor_coef Fsqd
_refine_ls_weighting_details 'w=1/[\s^2^(Fo^2^)+(0.0361P)^2^+0.0718P] where P=(Fo^2^+2Fc^2^)/3'
_refine_ls_weighting_scheme calc
_refine_ls_wR_factor_gt 0.0688
_refine_ls_wR_factor_ref 0.0700
_reflns_number_gt 2422
_reflns_number_total 2550
_reflns_threshold_expression I>2\s(I)
_cod_data_source_file sk1712.cif
_cod_data_source_block I
_cod_depositor_comments
;
The following automatic conversions were performed:

'_exptl_absorpt_correction_type' value 'Multi-scan' changed to
'multi-scan' according to
/home/saulius/struct/CIF-dictionaries/cif_core.dic dictionary named
'cif_core.dic' version 2.4.1 from 2010-06-29.

Automatic conversion script
Id: cif_fix_values 1715 2011-07-08 13:25:40Z adriana 
;
_cod_original_sg_symbol_H-M 'P 21'
_cod_database_code 2014062
_cod_database_fobs_code 2014062

loop_
_symmetry_equiv_pos_as_xyz
'x, y, z'
'-x, y+1/2, -z'

loop_
_atom_site_label
_atom_site_fract_x
_atom_site_fract_y
_atom_site_fract_z
_atom_site_U_iso_or_equiv
_atom_site_adp_type
_atom_site_calc_flag
_atom_site_refinement_flags
_atom_site_occupancy
_atom_site_disorder_assembly
_atom_site_disorder_group
_atom_site_type_symbol
S1 0.65175(4) 0.59519(4) 0.23697(3) 0.01927(10) Uani d . 1 . . S
N5 0.46296(17) 0.27383(17) 0.09340(12) 0.0199(3) Uani d . 1 . . N
C2 0.41383(19) 0.6000(2) 0.27237(13) 0.0200(3) Uani d . 1 . . C
C3 0.2687(2) 0.5047(2) 0.16415(15) 0.0220(3) Uani d . 1 . . C
C4 0.2946(2) 0.3147(2) 0.14725(15) 0.0211(3) Uani d . 1 . . C
C6 0.71740(19) 0.0847(2) 0.20656(14) 0.0217(3) Uani d . 1 . . C
C7 0.8880(2) 0.05871(19) 0.29864(16) 0.0246(4) Uani d . 1 . . C
C8 0.9793(2) 0.1924(2) 0.37585(16) 0.0237(3) Uani d . 1 . . C
C9 0.8985(2) 0.3531(2) 0.35941(15) 0.0209(3) Uani d . 1 . . C
C10 0.7285(2) 0.38228(18) 0.26592(15) 0.0180(3) Uani d . 1 . . C
C11 0.6348(2) 0.24709(19) 0.18887(14) 0.0180(3) Uani d . 1 . . C
C21 0.3609(2) 0.7895(2) 0.26204(16) 0.0285(4) Uani d . 1 . . C
C22 0.4233(2) 0.5345(2) 0.41487(16) 0.0268(3) Uani d . 1 . . C
C41 0.1203(2) 0.2441(2) 0.04820(16) 0.0264(4) Uani d . 1 . . C
H3A 0.1427 0.5223 0.1839 0.026 Uiso calc R 1 . . H
H3B 0.2660 0.5596 0.0760 0.026 Uiso calc R 1 . . H
H4 0.3073 0.2577 0.2369 0.025 Uiso calc R 1 . . H
H5 0.4397 0.1812 0.0322 0.024 Uiso d R 1 . . H
H6 0.6557 -0.0083 0.1549 0.026 Uiso calc R 1 . . H
H7 0.9428 -0.0515 0.3089 0.030 Uiso calc R 1 . . H
H8 1.0958 0.1741 0.4393 0.028 Uiso calc R 1 . . H
H9 0.9600 0.4448 0.4128 0.025 Uiso calc R 1 . . H
H21A 0.2366 0.8048 0.2828 0.043 Uiso calc R 1 . . H
H21B 0.3565 0.8299 0.1701 0.043 Uiso calc R 1 . . H
H21C 0.4557 0.8545 0.3267 0.043 Uiso calc R 1 . . H
H22A 0.2982 0.5438 0.4353 0.040 Uiso calc R 1 . . H
H22B 0.5144 0.6024 0.4799 0.040 Uiso calc R 1 . . H
H22C 0.4633 0.4153 0.4211 0.040 Uiso calc R 1 . . H
H41A 0.1100 0.2960 -0.0409 0.040 Uiso calc R 1 . . H
H41B 0.0068 0.2705 0.0811 0.040 Uiso calc R 1 . . H
H41C 0.1326 0.1206 0.0410 0.040 Uiso calc R 1 . . H

loop_
_atom_site_aniso_label
_atom_site_aniso_U_11
_atom_site_aniso_U_22
_atom_site_aniso_U_33
_atom_site_aniso_U_12
_atom_site_aniso_U_13
_atom_site_aniso_U_23
S1 0.01718(17) 0.01833(16) 0.02206(17) -0.00159(16) 0.00397(12) 0.00181(16)
N5 0.0164(6) 0.0241(7) 0.0182(6) -0.0013(5) 0.0015(5) -0.0052(5)
C2 0.0178(6) 0.0225(7) 0.0206(6) -0.0007(8) 0.0058(5) -0.0010(7)
C3 0.0163(7) 0.0290(9) 0.0203(8) 0.0009(6) 0.0034(6) 0.0004(6)
C4 0.0154(7) 0.0270(8) 0.0210(7) -0.0036(6) 0.0040(6) -0.0008(6)
C6 0.0215(7) 0.0210(7) 0.0238(7) -0.0020(7) 0.0077(5) -0.0010(7)
C7 0.0245(8) 0.0242(10) 0.0273(8) 0.0054(6) 0.0104(6) 0.0038(6)
C8 0.0168(7) 0.0319(9) 0.0220(8) 0.0035(7) 0.0038(6) 0.0065(6)
C9 0.0172(7) 0.0269(8) 0.0182(7) -0.0023(6) 0.0031(6) -0.0014(6)
C10 0.0161(7) 0.0200(8) 0.0192(7) -0.0005(6) 0.0066(6) 0.0011(6)
C11 0.0167(7) 0.0224(8) 0.0155(7) 0.0001(6) 0.0048(5) -0.0006(6)
C21 0.0267(9) 0.0256(9) 0.0337(9) 0.0066(7) 0.0078(7) -0.0018(7)
C22 0.0266(8) 0.0336(8) 0.0211(8) -0.0016(7) 0.0076(6) -0.0009(6)
C41 0.0192(8) 0.0354(10) 0.0236(8) -0.0067(7) 0.0023(6) -0.0041(7)

loop_
_atom_type_symbol
_atom_type_description
_atom_type_scat_dispersion_real
_atom_type_scat_dispersion_imag
_atom_type_scat_source
C C 0.0033 0.0016 'International Tables Vol C Tables 4.2.6.8 and 6.1.1.4'
H H 0.0000 0.0000 'International Tables Vol C Tables 4.2.6.8 and 6.1.1.4'
N N 0.0061 0.0033 'International Tables Vol C Tables 4.2.6.8 and 6.1.1.4'
S S 0.1246 0.1234 'International Tables Vol C Tables 4.2.6.8 and 6.1.1.4'

loop_
_geom_angle_atom_site_label_1
_geom_angle_atom_site_label_2
_geom_angle_atom_site_label_3
_geom_angle
_geom_angle_publ_flag
C10 S1 C2 105.12(8) no
C22 C2 C3 112.96(14) no
C22 C2 C21 110.43(13) no
C3 C2 C21 107.72(12) no
C22 C2 S1 109.71(10) no
C3 C2 S1 111.85(10) no
C21 C2 S1 103.76(11) no
C2 C21 H21A 109.5 no
C2 C21 H21B 109.5 no
H21A C21 H21B 109.5 no
C2 C21 H21C 109.5 no
H21A C21 H21C 109.5 no
H21B C21 H21C 109.5 no
C2 C22 H22A 109.5 no
C2 C22 H22B 109.5 no
H22A C22 H22B 109.5 no
C2 C22 H22C 109.5 no
H22A C22 H22C 109.5 no
H22B C22 H22C 109.5 no
C4 C3 C2 118.57(14) no
C4 C3 H3A 107.7 no
C2 C3 H3A 107.7 no
C4 C3 H3B 107.7 no
C2 C3 H3B 107.7 no
H3A C3 H3B 107.1 no
N5 C4 C3 112.83(13) no
N5 C4 C41 107.88(12) no
C3 C4 C41 108.99(13) no
N5 C4 H4 109.0 no
C3 C4 H4 109.0 no
C41 C4 H4 109.0 no
C4 C41 H41A 109.5 no
C4 C41 H41B 109.5 no
H41A C41 H41B 109.5 no
C4 C41 H41C 109.5 no
H41A C41 H41C 109.5 no
H41B C41 H41C 109.5 no
C11 N5 C4 116.98(11) no
C11 N5 H5 109.5 no
C4 N5 H5 111.7 no
C7 C6 C11 120.64(15) no
C7 C6 H6 119.7 no
C11 C6 H6 119.7 no
C8 C7 C6 120.54(14) no
C8 C7 H7 119.7 no
C6 C7 H7 119.7 no
C7 C8 C9 119.22(14) no
C7 C8 H8 120.4 no
C9 C8 H8 120.4 no
C8 C9 C10 121.10(14) no
C8 C9 H9 119.4 no
C10 C9 H9 119.4 no
C9 C10 C11 119.80(14) no
C9 C10 S1 117.76(11) no
C11 C10 S1 122.12(11) no
C10 C11 C6 118.68(13) no
C10 C11 N5 120.75(13) no
C6 C11 N5 120.55(13) no

loop_
_geom_bond_atom_site_label_1
_geom_bond_atom_site_label_2
_geom_bond_site_symmetry_2
_geom_bond_distance
_geom_bond_publ_flag
S1 C10 . 1.7682(15) no
S1 C2 . 1.8443(13) no
C2 C22 . 1.522(2) no
C2 C3 . 1.534(2) no
C2 C21 . 1.537(3) no
C21 H21A . 0.98 no
C21 H21B . 0.98 no
C21 H21C . 0.98 no
C22 H22A . 0.98 no
C22 H22B . 0.98 no
C22 H22C . 0.98 no
C3 C4 . 1.521(2) no
C3 H3A . 0.99 no
C3 H3B . 0.99 no
C4 N5 . 1.4842(19) no
C4 C41 . 1.530(2) no
C4 H4 . 1.00 no
C41 H41A . 0.98 no
C41 H41B . 0.98 no
C41 H41C . 0.98 no
N5 C11 . 1.4107(18) no
N5 H5 . 0.9475 no
C6 C7 . 1.387(2) no
C6 C11 . 1.406(2) no
C6 H6 . 0.95 no
C7 C8 . 1.386(2) no
C7 H7 . 0.95 no
C8 C9 . 1.388(2) no
C8 H8 . 0.95 no
C9 C10 . 1.394(2) no
C9 H9 . 0.95 no
C10 C11 . 1.401(2) no

loop_
_geom_hbond_atom_site_label_D
_geom_hbond_atom_site_label_H
_geom_hbond_atom_site_label_A
_geom_hbond_site_symmetry_A
_geom_hbond_distance_DH
_geom_hbond_distance_HA
_geom_hbond_distance_DA
_geom_hbond_angle_DHA
_geom_hbond_publ_flag
N5 H5 S1 2_645 0.95 2.75 3.5556(13) 144 y

loop_
_geom_torsion_atom_site_label_1
_geom_torsion_atom_site_label_2
_geom_torsion_atom_site_label_3
_geom_torsion_atom_site_label_4
_geom_torsion
_geom_torsion_publ_flag
C10 S1 C2 C22 55.83(14) no
C10 S1 C2 C3 -70.33(13) no
C10 S1 C2 C21 173.84(10) no
C22 C2 C3 C4 -61.03(18) no
C21 C2 C3 C4 176.73(13) no
S1 C2 C3 C4 63.33(16) no
C2 C3 C4 N5 -67.82(17) no
C2 C3 C4 C41 172.36(12) no
C3 C4 N5 C11 90.42(16) no
C41 C4 N5 C11 -149.12(13) no
C11 C6 C7 C8 0.6(2) no
C6 C7 C8 C9 -0.4(2) no
C7 C8 C9 C10 -0.6(2) no
C8 C9 C10 C11 1.3(2) no
C8 C9 C10 S1 -172.23(12) no
C2 S1 C10 C9 -123.64(12) no
C2 S1 C10 C11 62.97(13) no
C9 C10 C11 C6 -1.1(2) no
S1 C10 C11 C6 172.19(11) no
C9 C10 C11 N5 -179.79(13) no
S1 C10 C11 N5 -6.53(19) no
C7 C6 C11 C10 0.1(2) no
C7 C6 C11 N5 178.84(13) no
C4 N5 C11 C10 -69.68(18) no
C4 N5 C11 C6 111.62(15) no

loop_
_cod_related_entry_id
_cod_related_entry_database
_cod_related_entry_code
1 ChemSpider 21107581
